data_4315000
loop_
_publ_author_name
'Albert Escuer'
'Jordi Esteban'
'N\'uria Aliaga-Alcalde'
'Merc\'e Font-Bardia'
'Teresa Calvet'
'Olivier Roubeau'
'Simon J. Teat'

_publ_section_title
;
 First Structural and Magnetic Studies of Ni Clusters Containing
 2,6-Diacetylpyridine-dioxime as a Ligand
;
_journal_name_full 'Inorganic Chemistry'
_journal_page_first 2259
_journal_page_last 2266
_journal_paper_doi 10.1021/ic9020965
_journal_volume 49
_journal_year 2010
_chemical_formula_sum 'C18 H18 N6 Ni2 O4'
_chemical_formula_weight 499.80
_chemical_name_systematic
; 
 ? 
;
_space_group_IT_number 14
_symmetry_cell_setting monoclinic
_symmetry_space_group_name_Hall '-P 2ybc'
_symmetry_space_group_name_H-M 'P 1 21/c 1'
_atom_sites_solution_hydrogens geom
_atom_sites_solution_primary direct
_atom_sites_solution_secondary difmap
_audit_creation_method SHELXL-97
_cell_angle_alpha 90.00
_cell_angle_beta 92.28(3)
_cell_angle_gamma 90.00
_cell_formula_units_Z 2
_cell_length_a 8.319(2)
_cell_length_b 14.755(3)
_cell_length_c 7.123(2)
_cell_measurement_reflns_used 29755
_cell_measurement_temperature 150(2)
_cell_measurement_theta_max 30.08
_cell_measurement_theta_min 0.98
_cell_volume 873.6(4)
_computing_cell_refinement 'HKL-2000 (Otwinowski & Minor, 1997)'
_computing_data_collection MxCube
_computing_data_reduction 'HKL-2000 (Otwinowski & Minor, 1997)'
_computing_structure_refinement 'SHELXL-97 (Sheldrick, 1997)'
_computing_structure_solution 'SHELXS-97 (Sheldrick, 1990)'
_diffrn_ambient_temperature 150(2)
_diffrn_measured_fraction_theta_full 0.967
_diffrn_measured_fraction_theta_max 0.965
_diffrn_measurement_device_type 'Single-axis HUBER diffractometer'
_diffrn_measurement_method 'phi rotation at various kappa'
_diffrn_radiation_monochromator 'silicon 111'
_diffrn_radiation_source 'ESRF BM16'
_diffrn_radiation_type synchrotron
_diffrn_radiation_wavelength 0.75150
_diffrn_reflns_av_R_equivalents 0.0286
_diffrn_reflns_av_sigmaI/netI 0.0283
_diffrn_reflns_limit_h_max 11
_diffrn_reflns_limit_h_min -11
_diffrn_reflns_limit_k_max 19
_diffrn_reflns_limit_k_min -19
_diffrn_reflns_limit_l_max 0
_diffrn_reflns_limit_l_min -9
_diffrn_reflns_number 3726
_diffrn_reflns_theta_full 30.00
_diffrn_reflns_theta_max 30.34
_diffrn_reflns_theta_min 2.97
_exptl_absorpt_coefficient_mu 2.552
_exptl_absorpt_correction_T_max 0.90
_exptl_absorpt_correction_T_min 0.68
_exptl_absorpt_correction_type multi-scan
_exptl_absorpt_process_details 'HKL2000, Otwinoski, 2003'
_exptl_crystal_colour red
_exptl_crystal_density_diffrn 1.900
_exptl_crystal_density_method 'not measured'
_exptl_crystal_description block
_exptl_crystal_F_000 512
_exptl_crystal_size_max 0.16
_exptl_crystal_size_mid 0.09
_exptl_crystal_size_min 0.04
_refine_diff_density_max 0.509
_refine_diff_density_min -0.887
_refine_diff_density_rms 0.107
_refine_ls_extinction_method none
_refine_ls_goodness_of_fit_ref 1.126
_refine_ls_hydrogen_treatment constr
_refine_ls_matrix_type full
_refine_ls_number_parameters 138
_refine_ls_number_reflns 2141
_refine_ls_number_restraints 0
_refine_ls_restrained_S_all 1.126
_refine_ls_R_factor_all 0.0356
_refine_ls_R_factor_gt 0.0344
_refine_ls_shift/su_max 0.001
_refine_ls_shift/su_mean 0.000
_refine_ls_structure_factor_coef Fsqd
_refine_ls_weighting_details 'calc w=1/[\s^2^(Fo^2^)+(0.0618P)^2^+0.5881P] where P=(Fo^2^+2Fc^2^)/3'
_refine_ls_weighting_scheme calc
_refine_ls_wR_factor_gt 0.0953
_refine_ls_wR_factor_ref 0.0958
_reflns_number_gt 2093
_reflns_number_total 2141
_reflns_threshold_expression >2sigma(I)
_cod_data_source_file ic9020965_si_001_1.cif
_cod_data_source_block je121
_cod_database_code 4315000

loop_
_symmetry_equiv_pos_as_xyz
'x, y, z'
'-x, y+1/2, -z+1/2'
'-x, -y, -z'
'x, -y-1/2, z-1/2'

loop_
_atom_site_label
_atom_site_type_symbol
_atom_site_fract_x
_atom_site_fract_y
_atom_site_fract_z
_atom_site_U_iso_or_equiv
_atom_site_adp_type
_atom_site_occupancy
_atom_site_symmetry_multiplicity
_atom_site_calc_flag
_atom_site_refinement_flags
_atom_site_disorder_assembly
_atom_site_disorder_group
Ni1 Ni 0.53872(2) 0.379049(14) 0.01576(3) 0.00687(12) Uani 1 1 d . . .
O1 O 0.83504(14) 0.29918(9) -0.08072(18) 0.0131(3) Uani 1 1 d . . .
O2 O 0.31972(16) 0.53525(9) 0.06333(19) 0.0130(3) Uani 1 1 d . . .
N1 N 0.69263(17) 0.28548(10) -0.0243(2) 0.0090(3) Uani 1 1 d . . .
N2 N 0.41648(17) 0.28390(10) 0.08648(19) 0.0081(3) Uani 1 1 d . . .
N3 N 0.34930(17) 0.44627(10) 0.0773(2) 0.0093(3) Uani 1 1 d . . .
C1 C 0.64155(19) 0.20180(11) 0.0096(2) 0.0096(3) Uani 1 1 d . . .
C2 C 0.7448(2) 0.12083(11) -0.0119(3) 0.0136(4) Uani 1 1 d . . .
H2A H 0.8560 0.1358 0.0268 0.020 Uiso 1 1 calc R . .
H2B H 0.7405 0.1015 -0.1437 0.020 Uiso 1 1 calc R . .
H2C H 0.7061 0.0716 0.0669 0.020 Uiso 1 1 calc R . .
C3 C 0.47842(19) 0.20001(11) 0.0722(2) 0.0097(3) Uani 1 1 d . . .
C4 C 0.3828(2) 0.12558(11) 0.1166(3) 0.0116(4) Uani 1 1 d . . .
H4A H 0.4233 0.0656 0.1087 0.014 Uiso 1 1 calc R . .
C5 C 0.2264(2) 0.14170(12) 0.1730(2) 0.0118(3) Uani 1 1 d . . .
H5A H 0.1599 0.0917 0.2019 0.014 Uiso 1 1 calc R . .
C6 C 0.16545(19) 0.22943(12) 0.1880(2) 0.0112(3) Uani 1 1 d . . .
H6A H 0.0595 0.2401 0.2279 0.013 Uiso 1 1 calc R . .
C7 C 0.26613(19) 0.30048(12) 0.1422(2) 0.0092(3) Uani 1 1 d . . .
C8 C 0.23041(19) 0.39757(12) 0.1388(2) 0.0093(3) Uani 1 1 d . . .
C9 C 0.07332(19) 0.43430(12) 0.1951(2) 0.0116(3) Uani 1 1 d . . .
H9A H 0.0751 0.5006 0.1871 0.017 Uiso 1 1 calc R . .
H9B H 0.0538 0.4160 0.3244 0.017 Uiso 1 1 calc R . .
H9C H -0.0127 0.4106 0.1108 0.017 Uiso 1 1 calc R . .

loop_
_atom_site_aniso_label
_atom_site_aniso_U_11
_atom_site_aniso_U_22
_atom_site_aniso_U_33
_atom_site_aniso_U_23
_atom_site_aniso_U_13
_atom_site_aniso_U_12
Ni1 0.00397(16) 0.00833(17) 0.00849(17) -0.00029(6) 0.00257(10) -0.00066(6)
O1 0.0057(5) 0.0164(6) 0.0177(6) -0.0005(5) 0.0054(4) -0.0002(4)
O2 0.0085(6) 0.0065(6) 0.0245(7) 0.0000(5) 0.0073(5) -0.0002(4)
N1 0.0055(6) 0.0123(7) 0.0094(6) -0.0018(5) 0.0016(5) 0.0004(5)
N2 0.0067(6) 0.0090(6) 0.0085(6) -0.0006(5) 0.0008(5) -0.0005(5)
N3 0.0068(6) 0.0106(7) 0.0105(6) -0.0007(5) 0.0025(5) -0.0002(5)
C1 0.0070(7) 0.0129(8) 0.0089(7) 0.0005(5) 0.0007(5) -0.0001(6)
C2 0.0109(9) 0.0137(9) 0.0162(9) -0.0011(5) 0.0031(7) 0.0022(5)
C3 0.0076(7) 0.0143(8) 0.0072(6) 0.0005(5) 0.0000(5) 0.0003(6)
C4 0.0122(9) 0.0117(8) 0.0109(8) 0.0005(5) -0.0002(6) -0.0013(5)
C5 0.0111(8) 0.0131(7) 0.0111(7) 0.0026(6) -0.0002(6) -0.0049(6)
C6 0.0085(7) 0.0160(8) 0.0091(7) 0.0017(6) 0.0012(5) -0.0021(6)
C7 0.0061(7) 0.0145(8) 0.0070(6) 0.0007(5) 0.0008(5) -0.0012(6)
C8 0.0061(7) 0.0133(7) 0.0085(7) -0.0007(6) 0.0015(5) -0.0013(6)
C9 0.0066(7) 0.0155(8) 0.0131(7) 0.0008(6) 0.0044(5) 0.0010(6)

loop_
_atom_type_symbol
_atom_type_description
_atom_type_scat_dispersion_real
_atom_type_scat_dispersion_imag
_atom_type_scat_source
C C -0.0020 0.0018 'International Tables Vol C Tables 4.2.6.8 and 6.1.1.4'
H H 0.0000 0.0000 'International Tables Vol C Tables 4.2.6.8 and 6.1.1.4'
N N -0.0031 0.0038 'International Tables Vol C Tables 4.2.6.8 and 6.1.1.4'
O O -0.0041 0.0069 'International Tables Vol C Tables 4.2.6.8 and 6.1.1.4'
Ni Ni 0.2061 1.2336 'International Tables Vol C Tables 4.2.6.8 and 6.1.1.4'

loop_
_geom_angle_atom_site_label_1
_geom_angle_atom_site_label_2
_geom_angle_atom_site_label_3
_geom_angle
_geom_angle_site_symmetry_1
_geom_angle_site_symmetry_3
_geom_angle_publ_flag
N2 Ni1 O2 173.02(6) . 3_665 ?
N2 Ni1 N1 82.47(7) . . ?
O2 Ni1 N1 90.58(7) 3_665 . ?
N2 Ni1 N3 82.12(6) . . ?
O2 Ni1 N3 104.84(6) 3_665 . ?
N1 Ni1 N3 164.59(7) . . ?
N3 O2 Ni1 125.54(11) . 3_665 ?
O1 N1 C1 120.59(14) . . ?
O1 N1 Ni1 124.44(12) . . ?
C1 N1 Ni1 114.97(11) . . ?
C3 N2 C7 123.43(15) . . ?
C3 N2 Ni1 118.00(12) . . ?
C7 N2 Ni1 118.49(12) . . ?
C8 N3 O2 115.04(14) . . ?
C8 N3 Ni1 115.35(12) . . ?
O2 N3 Ni1 129.60(12) . . ?
N1 C1 C3 112.54(14) . . ?
N1 C1 C2 122.57(15) . . ?
C3 C1 C2 124.87(15) . . ?
C1 C2 H2A 109.5 . . ?
C1 C2 H2B 109.5 . . ?
H2A C2 H2B 109.5 . . ?
C1 C2 H2C 109.5 . . ?
H2A C2 H2C 109.5 . . ?
H2B C2 H2C 109.5 . . ?
N2 C3 C4 118.81(15) . . ?
N2 C3 C1 111.93(14) . . ?
C4 C3 C1 129.27(15) . . ?
C5 C4 C3 118.38(15) . . ?
C5 C4 H4A 120.8 . . ?
C3 C4 H4A 120.8 . . ?
C6 C5 C4 121.68(15) . . ?
C6 C5 H5A 119.2 . . ?
C4 C5 H5A 119.2 . . ?
C7 C6 C5 117.23(15) . . ?
C7 C6 H6A 121.4 . . ?
C5 C6 H6A 121.4 . . ?
N2 C7 C6 120.46(16) . . ?
N2 C7 C8 111.26(14) . . ?
C6 C7 C8 128.24(15) . . ?
N3 C8 C7 112.74(15) . . ?
N3 C8 C9 125.01(16) . . ?
C7 C8 C9 122.23(15) . . ?
C8 C9 H9A 109.5 . . ?
C8 C9 H9B 109.5 . . ?
H9A C9 H9B 109.5 . . ?
C8 C9 H9C 109.5 . . ?
H9A C9 H9C 109.5 . . ?
H9B C9 H9C 109.5 . . ?

loop_
_geom_bond_atom_site_label_1
_geom_bond_atom_site_label_2
_geom_bond_distance
_geom_bond_site_symmetry_2
_geom_bond_publ_flag
Ni1 N2 1.8165(14) . ?
Ni1 O2 1.8320(13) 3_665 ?
Ni1 N1 1.9121(15) . ?
Ni1 N3 1.9272(15) . ?
O1 N1 1.2821(18) . ?
O2 N3 1.3386(19) . ?
O2 Ni1 1.8320(13) 3_665 ?
N1 C1 1.331(2) . ?
N2 C3 1.346(2) . ?
N2 C7 1.350(2) . ?
N3 C8 1.312(2) . ?
C1 C3 1.446(2) . ?
C1 C2 1.483(2) . ?
C2 H2A 0.9800 . ?
C2 H2B 0.9800 . ?
C2 H2C 0.9800 . ?
C3 C4 1.399(2) . ?
C4 C5 1.397(3) . ?
C4 H4A 0.9500 . ?
C5 C6 1.396(2) . ?
C5 H5A 0.9500 . ?
C6 C7 1.389(2) . ?
C6 H6A 0.9500 . ?
C7 C8 1.463(2) . ?
C8 C9 1.485(2) . ?
C9 H9A 0.9800 . ?
C9 H9B 0.9800 . ?
C9 H9C 0.9800 . ?
